data_7226108
loop_
_publ_author_name
'Zhang, Yingjie'
'Fanna, Daniel'
'Shepherd, Nicholas D.'
'Karatchevtseva, Inna'
'Lu, Kim'
'Kong, Linggen'
'Price, Jason R.'

_publ_section_title
;
 Dioxo-vanadium(V), oxo-rhenium(V) and dioxo-uranium(VI) complexes with a
 tridentate Schiff base ligand
;
_journal_name_full 'RSC Adv.'
_journal_paper_doi 10.1039/C6RA12872F
_journal_year 2016
_chemical_formula_moiety 'C24 H28 N3 O5 U, C H4 O, N O3'
_chemical_formula_sum 'C25 H32 N4 O9 U'
_chemical_formula_weight 770.57
_space_group_crystal_system monoclinic
_space_group_IT_number 14
_space_group_name_Hall '-P 2yn'
_space_group_name_H-M_alt 'P 1 21/n 1'
_symmetry_space_group_name_Hall '-P 2yn'
_symmetry_space_group_name_H-M 'P 1 21/n 1'
_atom_sites_solution_hydrogens mixed
_audit_creation_date 2016-07-12
_audit_creation_method
;
Olex2 1.2
(compiled 2016.02.19 svn.r3266 for OlexSys, GUI svn.r5155)
;
_audit_update_record
;
2016-07-27 deposited with the CCDC.
2016-08-03 downloaded from the CCDC.
;
_cell_angle_alpha 90
_cell_angle_beta 110.58(3)
_cell_angle_gamma 90
_cell_formula_units_Z 4
_cell_length_a 11.447(2)
_cell_length_b 15.650(3)
_cell_length_c 15.962(3)
_cell_measurement_reflns_used 10000
_cell_measurement_temperature 100(2)
_cell_measurement_theta_max 27.902
_cell_measurement_theta_min 1.884
_cell_volume 2677.0(10)
_computing_cell_refinement 'XDS (Kabsch, 1993)'
_computing_data_collection 'BlueIce (McPhillips, et al., 2002)'
_computing_data_reduction 'XDS (Kabsch, 1993)'
_computing_molecular_graphics 'Olex2 (Dolomanov et al., 2009)'
_computing_publication_material 'Olex2 (Dolomanov et al., 2009)'
_computing_structure_refinement 'ShelXL (Sheldrick, 2015)'
_computing_structure_solution 'ShelXT (Sheldrick, 2015)'
_diffrn_ambient_temperature 100(2)
_diffrn_measured_fraction_theta_full 0.999
_diffrn_measured_fraction_theta_max 0.992
_diffrn_measurement_device_type 'ADSC Quantum Detector'
_diffrn_measurement_method '\p  scans'
_diffrn_radiation_type 'silicon double crystal monochromated synchrotron'
_diffrn_radiation_wavelength 0.71074
_diffrn_reflns_av_R_equivalents 0.0270
_diffrn_reflns_av_unetI/netI 0.0142
_diffrn_reflns_Laue_measured_fraction_full 0.999
_diffrn_reflns_Laue_measured_fraction_max 0.992
_diffrn_reflns_limit_h_max 15
_diffrn_reflns_limit_h_min -15
_diffrn_reflns_limit_k_max 20
_diffrn_reflns_limit_k_min -20
_diffrn_reflns_limit_l_max 20
_diffrn_reflns_limit_l_min -20
_diffrn_reflns_number 44068
_diffrn_reflns_point_group_measured_fraction_full 0.999
_diffrn_reflns_point_group_measured_fraction_max 0.992
_diffrn_reflns_theta_full 26.000
_diffrn_reflns_theta_max 27.901
_diffrn_reflns_theta_min 1.884
_diffrn_source 'Australian Synchrotron MX1'
_exptl_absorpt_coefficient_mu 6.123
_exptl_crystal_colour orange
_exptl_crystal_density_diffrn 1.912
_exptl_crystal_description prism
_exptl_crystal_F_000 1496
_exptl_crystal_size_max 0.020
_exptl_crystal_size_mid 0.015
_exptl_crystal_size_min 0.010
_refine_diff_density_max 3.370
_refine_diff_density_min -3.251
_refine_diff_density_rms 0.165
_refine_ls_extinction_method none
_refine_ls_goodness_of_fit_ref 1.134
_refine_ls_hydrogen_treatment mixed
_refine_ls_matrix_type full
_refine_ls_number_parameters 344
_refine_ls_number_reflns 6353
_refine_ls_number_restraints 3
_refine_ls_restrained_S_all 1.134
_refine_ls_R_factor_all 0.0414
_refine_ls_R_factor_gt 0.0371
_refine_ls_shift/su_max 0.000
_refine_ls_shift/su_mean 0.000
_refine_ls_structure_factor_coef Fsqd
_refine_ls_weighting_details 'w=1/[\s^2^(Fo^2^)+(0.0258P)^2^+26.6349P] where P=(Fo^2^+2Fc^2^)/3'
_refine_ls_weighting_scheme calc
_refine_ls_wR_factor_gt 0.0872
_refine_ls_wR_factor_ref 0.0891
_reflns_Friedel_coverage 0.000
_reflns_number_gt 5689
_reflns_number_total 6353
_reflns_threshold_expression 'I > 2\s(I)'
_cod_data_source_file c6ra12872f2.cif
_cod_data_source_block complex4
_cod_database_code 7226108
_shelx_space_group_comment
;
The symmetry employed for this shelxl refinement is uniquely defined
by the following loop, which should always be used as a source of
symmetry information in preference to the above space-group names.
They are only intended as comments.
;
_olex2_refinement_description
;
1. Fixed Uiso
 At 1.2 times of:
  All C(H) groups, All C(H,H) groups
 At 1.5 times of:
  All C(H,H,H) groups, All O(H) groups
2. Restrained distances
 O5-H5
 0.85 with sigma of 0.01
 C24-H5
 1.915356 with sigma of 0.02
 U1-H5
 3.059805 with sigma of 0.02
3. Uiso/Uaniso restraints and constraints
Uanis(C18) = Uanis(C19) = Uanis(C20)
Uanis(C23) = Uanis(C24)
4.a Secondary CH2 refined with riding coordinates:
 C15(H15A,H15B), C16(H16A,H16B), C17(H17A,H17B), C18(H18A,H18B), C19(H19A,
 H19B), C20(H20A,H20B)
4.b Aromatic/amide H refined with riding coordinates:
 C1(H1), C2(H2), C3(H3), C5(H5A), C6(H6), C7(H7), C10(H10), C12(H12)
4.c Idealised Me refined as rotating group:
 C23(H23A,H23B,H23C), C24(H24A,H24B,H24C), C25(H25A,H25B,H25C)
4.d Idealised tetrahedral OH refined as rotating group:
 O9(H9)
;
_shelx_shelxl_version_number 2014/7
_olex2_submission_special_instructions 'No special instructions were received'

loop_
_space_group_symop_operation_xyz
'x, y, z'
'-x+1/2, y+1/2, -z+1/2'
'-x, -y, -z'
'x-1/2, -y-1/2, z-1/2'

loop_
_atom_site_label
_atom_site_type_symbol
_atom_site_fract_x
_atom_site_fract_y
_atom_site_fract_z
_atom_site_U_iso_or_equiv
_atom_site_adp_type
_atom_site_occupancy
_atom_site_site_symmetry_order
_atom_site_calc_flag
_atom_site_refinement_flags_posn
U1 U 0.41141(2) 0.62367(2) 0.15999(2) 0.01696(6) Uani 1 1 d D
O1 O 0.4296(4) 0.7339(2) 0.1902(3) 0.0219(8) Uani 1 1 d .
O2 O 0.3902(4) 0.5157(2) 0.1220(3) 0.0227(8) Uani 1 1 d .
O3 O 0.4816(3) 0.5816(2) 0.3004(2) 0.0189(7) Uani 1 1 d .
O4 O 0.4503(4) 0.6641(3) 0.0253(3) 0.0299(9) Uani 1 1 d .
H4 H 0.492(8) 0.711(6) 0.016(6) 0.045 Uiso 1 1 d R
O5 O 0.6364(4) 0.6140(3) 0.1916(3) 0.0288(9) Uani 1 1 d D
H5 H 0.6874(17) 0.578(3) 0.225(4) 0.043 Uiso 1 1 d DR
N1 N 0.1925(4) 0.6541(3) 0.0406(3) 0.0200(9) Uani 1 1 d .
N2 N 0.2329(4) 0.6135(3) 0.2139(3) 0.0179(8) Uani 1 1 d .
N3 N 0.6481(4) 0.6168(3) 0.6165(3) 0.0221(9) Uani 1 1 d .
C1 C 0.1715(6) 0.6821(4) -0.0421(4) 0.0251(12) Uani 1 1 d .
H1 H 0.2384 0.7040 -0.0554 0.030 Uiso 1 1 calc R
C2 C 0.0540(6) 0.6803(4) -0.1102(4) 0.0283(13) Uani 1 1 d .
H2 H 0.0434 0.7024 -0.1664 0.034 Uiso 1 1 calc R
C3 C -0.0446(6) 0.6458(4) -0.0932(4) 0.0275(13) Uani 1 1 d .
H3 H -0.1224 0.6423 -0.1384 0.033 Uiso 1 1 calc R
C4 C -0.0281(5) 0.6149(3) -0.0054(4) 0.0232(11) Uani 1 1 d .
C5 C -0.1252(5) 0.5793(4) 0.0178(4) 0.0276(12) Uani 1 1 d .
H5A H -0.2046 0.5740 -0.0253 0.033 Uiso 1 1 calc R
C6 C -0.1034(5) 0.5522(4) 0.1034(4) 0.0256(12) Uani 1 1 d .
H6 H -0.1672 0.5266 0.1178 0.031 Uiso 1 1 calc R
C7 C 0.0163(5) 0.5630(3) 0.1706(4) 0.0217(11) Uani 1 1 d .
H7 H 0.0294 0.5455 0.2289 0.026 Uiso 1 1 calc R
C8 C 0.1125(5) 0.5988(3) 0.1505(3) 0.0188(10) Uani 1 1 d .
C9 C 0.0932(5) 0.6226(3) 0.0602(3) 0.0210(10) Uani 1 1 d .
C10 C 0.2402(5) 0.6338(3) 0.2957(4) 0.0192(10) Uani 1 1 d .
H10 H 0.1654 0.6471 0.3034 0.023 Uiso 1 1 calc R
C11 C 0.3488(5) 0.6376(3) 0.3729(3) 0.0178(10) Uani 1 1 d .
C12 C 0.3379(5) 0.6645(3) 0.4551(4) 0.0190(10) Uani 1 1 d .
H12 H 0.2614 0.6850 0.4545 0.023 Uiso 1 1 calc R
C13 C 0.4355(5) 0.6615(3) 0.5347(3) 0.0199(10) Uani 1 1 d .
C14 C 0.5528(5) 0.6259(3) 0.5367(3) 0.0188(10) Uani 1 1 d .
C15 C 0.4235(5) 0.6922(4) 0.6204(4) 0.0230(11) Uani 1 1 d .
H15A H 0.3366 0.6909 0.6154 0.028 Uiso 1 1 calc R
H15B H 0.4527 0.7508 0.6317 0.028 Uiso 1 1 calc R
C16 C 0.5001(6) 0.6357(4) 0.6977(4) 0.0267(12) Uani 1 1 d .
H16A H 0.4954 0.6575 0.7533 0.032 Uiso 1 1 calc R
H16B H 0.4664 0.5782 0.6889 0.032 Uiso 1 1 calc R
C17 C 0.6346(6) 0.6338(4) 0.7033(4) 0.0284(12) Uani 1 1 d .
H17A H 0.6732 0.6883 0.7260 0.034 Uiso 1 1 calc R
H17B H 0.6787 0.5899 0.7455 0.034 Uiso 1 1 calc R
C18 C 0.7701(5) 0.5839(4) 0.6227(4) 0.0243(7) Uani 1 1 d .
H18A H 0.7727 0.5230 0.6347 0.029 Uiso 1 1 calc R
H18B H 0.8335 0.6110 0.6730 0.029 Uiso 1 1 calc R
C19 C 0.8008(5) 0.5984(4) 0.5401(4) 0.0243(7) Uani 1 1 d .
H19A H 0.8770 0.5683 0.5450 0.029 Uiso 1 1 calc R
H19B H 0.8139 0.6589 0.5334 0.029 Uiso 1 1 calc R
C20 C 0.6913(5) 0.5654(4) 0.4569(4) 0.0243(7) Uani 1 1 d .
H20A H 0.7050 0.5829 0.4027 0.029 Uiso 1 1 calc R
H20B H 0.6894 0.5035 0.4580 0.029 Uiso 1 1 calc R
C21 C 0.5682(5) 0.6001(3) 0.4559(3) 0.0166(9) Uani 1 1 d .
C22 C 0.4681(5) 0.6071(3) 0.3752(3) 0.0167(10) Uani 1 1 d .
C23 C 0.4672(9) 0.6089(5) -0.0407(6) 0.0520(15) Uani 1 1 d .
H23A H 0.4652 0.6419 -0.0919 0.078 Uiso 1 1 calc GR
H23B H 0.4014 0.5672 -0.0584 0.078 Uiso 1 1 calc GR
H23C H 0.5462 0.5804 -0.0162 0.078 Uiso 1 1 calc GR
C24 C 0.7091(9) 0.6857(5) 0.1776(6) 0.0520(15) Uani 1 1 d D
H24A H 0.7122 0.6827 0.1183 0.078 Uiso 1 1 calc GR
H24B H 0.7924 0.6832 0.2207 0.078 Uiso 1 1 calc GR
H24C H 0.6706 0.7385 0.1845 0.078 Uiso 1 1 calc GR
O9 O 0.8185(4) 0.5132(3) 0.2827(3) 0.0346(10) Uani 1 1 d .
H9 H 0.8722 0.5403 0.3213 0.052 Uiso 1 1 calc GR
C25 C 0.8267(7) 0.4261(5) 0.3070(6) 0.0444(17) Uani 1 1 d .
H25A H 0.7563 0.3959 0.2669 0.067 Uiso 1 1 calc GR
H25B H 0.8271 0.4209 0.3671 0.067 Uiso 1 1 calc GR
H25C H 0.9022 0.4024 0.3037 0.067 Uiso 1 1 calc GR
O6 O 0.0588(5) 0.6955(4) 0.5021(4) 0.0423(12) Uani 1 1 d .
O7 O 0.0236(5) 0.5875(4) 0.4115(4) 0.0519(15) Uani 1 1 d .
O8 O -0.1055(6) 0.6945(4) 0.3807(4) 0.0518(14) Uani 1 1 d .
N4 N -0.0077(5) 0.6592(4) 0.4308(4) 0.0371(13) Uani 1 1 d .

loop_
_atom_site_aniso_label
_atom_site_aniso_U_11
_atom_site_aniso_U_22
_atom_site_aniso_U_33
_atom_site_aniso_U_23
_atom_site_aniso_U_13
_atom_site_aniso_U_12
U1 0.01955(10) 0.01494(10) 0.01440(9) -0.00078(7) 0.00351(7) 0.00125(7)
O1 0.027(2) 0.0160(17) 0.0200(18) -0.0022(14) 0.0044(15) 0.0000(15)
O2 0.027(2) 0.0186(18) 0.0205(19) -0.0037(15) 0.0059(16) 0.0012(15)
O3 0.0192(17) 0.0202(18) 0.0137(17) -0.0010(14) 0.0012(14) 0.0024(14)
O4 0.036(2) 0.032(2) 0.023(2) 0.0018(17) 0.0129(18) 0.0044(19)
O5 0.026(2) 0.028(2) 0.033(2) 0.0086(18) 0.0115(18) 0.0052(17)
N1 0.026(2) 0.014(2) 0.015(2) -0.0010(16) 0.0020(17) -0.0001(17)
N2 0.0162(19) 0.015(2) 0.021(2) -0.0005(16) 0.0055(17) 0.0008(16)
N3 0.025(2) 0.023(2) 0.013(2) 0.0014(17) -0.0006(17) -0.0044(19)
C1 0.035(3) 0.021(3) 0.015(2) 0.000(2) 0.002(2) 0.002(2)
C2 0.036(3) 0.022(3) 0.017(3) -0.001(2) -0.002(2) 0.010(2)
C3 0.031(3) 0.023(3) 0.017(3) -0.004(2) -0.005(2) 0.010(2)
C4 0.025(3) 0.016(2) 0.019(2) -0.007(2) -0.004(2) 0.008(2)
C5 0.021(3) 0.025(3) 0.027(3) -0.009(2) -0.004(2) 0.005(2)
C6 0.019(3) 0.022(3) 0.031(3) -0.007(2) 0.003(2) -0.001(2)
C7 0.020(2) 0.019(2) 0.022(3) -0.001(2) 0.003(2) 0.002(2)
C8 0.021(2) 0.013(2) 0.017(2) -0.0015(18) -0.0003(19) 0.0011(18)
C9 0.025(3) 0.014(2) 0.018(2) -0.0025(19) 0.001(2) 0.007(2)
C10 0.019(2) 0.016(2) 0.021(2) 0.0001(19) 0.005(2) -0.0014(19)
C11 0.020(2) 0.014(2) 0.017(2) 0.0022(18) 0.0041(19) -0.0013(19)
C12 0.022(2) 0.014(2) 0.020(2) 0.0007(19) 0.006(2) -0.0016(19)
C13 0.025(3) 0.016(2) 0.017(2) -0.0013(19) 0.006(2) -0.005(2)
C14 0.022(2) 0.016(2) 0.015(2) 0.0055(18) 0.0014(19) -0.004(2)
C15 0.028(3) 0.021(3) 0.018(3) -0.001(2) 0.006(2) -0.004(2)
C16 0.041(3) 0.022(3) 0.015(2) 0.001(2) 0.007(2) -0.004(2)
C17 0.039(3) 0.025(3) 0.015(2) 0.001(2) 0.003(2) -0.009(2)
C18 0.0198(15) 0.0179(14) 0.0257(16) 0.0056(12) -0.0039(13) 0.0032(12)
C19 0.0198(15) 0.0179(14) 0.0257(16) 0.0056(12) -0.0039(13) 0.0032(12)
C20 0.0198(15) 0.0179(14) 0.0257(16) 0.0056(12) -0.0039(13) 0.0032(12)
C21 0.022(2) 0.012(2) 0.013(2) 0.0006(17) 0.0033(19) -0.0025(18)
C22 0.021(2) 0.010(2) 0.018(2) 0.0003(17) 0.0046(19) -0.0021(18)
C23 0.079(4) 0.033(3) 0.060(4) 0.006(2) 0.044(3) 0.008(3)
C24 0.079(4) 0.033(3) 0.060(4) 0.006(2) 0.044(3) 0.008(3)
O9 0.031(2) 0.030(2) 0.039(3) 0.0021(19) 0.007(2) 0.0008(19)
C25 0.039(4) 0.031(4) 0.060(5) 0.007(3) 0.014(3) 0.000(3)
O6 0.032(2) 0.049(3) 0.045(3) -0.016(2) 0.012(2) -0.004(2)
O7 0.043(3) 0.042(3) 0.071(4) -0.023(3) 0.021(3) -0.001(2)
O8 0.061(4) 0.044(3) 0.039(3) -0.005(2) 0.004(3) 0.004(3)
N4 0.032(3) 0.037(3) 0.046(3) -0.009(3) 0.019(3) -0.008(2)

loop_
_atom_type_symbol
_atom_type_description
_atom_type_scat_dispersion_real
_atom_type_scat_dispersion_imag
_atom_type_scat_source
C C 0.0033 0.0016 'International Tables Vol C Tables 4.2.6.8 and 6.1.1.4'
H H 0.0000 0.0000 'International Tables Vol C Tables 4.2.6.8 and 6.1.1.4'
N N 0.0061 0.0033 'International Tables Vol C Tables 4.2.6.8 and 6.1.1.4'
O O 0.0106 0.0060 'International Tables Vol C Tables 4.2.6.8 and 6.1.1.4'
U U -9.6767 9.6646 'International Tables Vol C Tables 4.2.6.8 and 6.1.1.4'

loop_
_geom_angle_atom_site_label_1
_geom_angle_atom_site_label_2
_geom_angle_atom_site_label_3
_geom_angle
O1 U1 O3 92.74(16)
O1 U1 O4 86.96(17)
O1 U1 O5 89.39(17)
O1 U1 N1 90.68(16)
O1 U1 N2 90.02(16)
O2 U1 O1 176.08(17)
O2 U1 O3 91.17(16)
O2 U1 O4 89.48(17)
O2 U1 O5 91.10(17)
O2 U1 N1 86.76(16)
O2 U1 N2 91.56(16)
O3 U1 O4 149.94(15)
O3 U1 O5 77.91(14)
O3 U1 N1 135.53(15)
O3 U1 N2 71.22(14)
O4 U1 O5 72.04(15)
O4 U1 N1 74.51(15)
O4 U1 N2 138.81(15)
O5 U1 N1 146.50(15)
O5 U1 N2 149.05(14)
N2 U1 N1 64.45(15)
C22 O3 U1 135.7(3)
U1 O4 H4 129(5)
C23 O4 U1 127.6(4)
C23 O4 H4 99(5)
U1 O5 H5 127.6(17)
C24 O5 U1 122.4(4)
C24 O5 H5 107.8(16)
C1 N1 U1 125.3(4)
C1 N1 C9 118.0(5)
C9 N1 U1 115.3(3)
C8 N2 U1 118.4(3)
C10 N2 U1 123.7(3)
C10 N2 C8 117.1(5)
C14 N3 C17 123.1(5)
C14 N3 C18 122.2(5)
C18 N3 C17 114.5(4)
N1 C1 H1 118.2
N1 C1 C2 123.6(6)
C2 C1 H1 118.2
C1 C2 H2 120.3
C3 C2 C1 119.3(6)
C3 C2 H2 120.3
C2 C3 H3 120.1
C2 C3 C4 119.7(5)
C4 C3 H3 120.1
C5 C4 C3 123.2(5)
C5 C4 C9 120.0(5)
C9 C4 C3 116.8(6)
C4 C5 H5A 119.9
C6 C5 C4 120.2(5)
C6 C5 H5A 119.9
C5 C6 H6 119.8
C5 C6 C7 120.4(6)
C7 C6 H6 119.8
C6 C7 H7 119.6
C8 C7 C6 120.8(5)
C8 C7 H7 119.6
N2 C8 C9 116.5(5)
C7 C8 N2 124.1(5)
C7 C8 C9 119.4(5)
N1 C9 C4 122.4(5)
N1 C9 C8 118.5(5)
C4 C9 C8 119.1(5)
N2 C10 H10 116.4
N2 C10 C11 127.3(5)
C11 C10 H10 116.4
C10 C11 C12 118.8(5)
C10 C11 C22 123.0(5)
C12 C11 C22 117.8(5)
C11 C12 H12 118.7
C13 C12 C11 122.6(5)
C13 C12 H12 118.7
C12 C13 C14 118.9(5)
C12 C13 C15 122.0(5)
C14 C13 C15 119.1(5)
N3 C14 C13 119.6(5)
N3 C14 C21 120.3(5)
C21 C14 C13 120.1(5)
C13 C15 H15A 109.7
C13 C15 H15B 109.7
C13 C15 C16 110.0(5)
H15A C15 H15B 108.2
C16 C15 H15A 109.7
C16 C15 H15B 109.7
C15 C16 H16A 109.6
C15 C16 H16B 109.6
H16A C16 H16B 108.1
C17 C16 C15 110.1(5)
C17 C16 H16A 109.6
C17 C16 H16B 109.6
N3 C17 C16 113.0(5)
N3 C17 H17A 109.0
N3 C17 H17B 109.0
C16 C17 H17A 109.0
C16 C17 H17B 109.0
H17A C17 H17B 107.8
N3 C18 H18A 108.8
N3 C18 H18B 108.8
N3 C18 C19 113.8(4)
H18A C18 H18B 107.7
C19 C18 H18A 108.8
C19 C18 H18B 108.8
C18 C19 H19A 109.8
C18 C19 H19B 109.8
C18 C19 C20 109.4(5)
H19A C19 H19B 108.2
C20 C19 H19A 109.8
C20 C19 H19B 109.8
C19 C20 H20A 109.4
C19 C20 H20B 109.4
H20A C20 H20B 108.0
C21 C20 C19 111.0(5)
C21 C20 H20A 109.4
C21 C20 H20B 109.4
C14 C21 C20 120.6(5)
C22 C21 C14 119.5(5)
C22 C21 C20 120.0(5)
O3 C22 C11 119.5(4)
O3 C22 C21 119.5(5)
C21 C22 C11 120.9(5)
O4 C23 H23A 109.5
O4 C23 H23B 109.5
O4 C23 H23C 109.5
H23A C23 H23B 109.5
H23A C23 H23C 109.5
H23B C23 H23C 109.5
O5 C24 H24A 109.5
O5 C24 H24B 109.5
O5 C24 H24C 109.5
H24A C24 H24B 109.5
H24A C24 H24C 109.5
H24B C24 H24C 109.5
C25 O9 H9 109.5
O9 C25 H25A 109.5
O9 C25 H25B 109.5
O9 C25 H25C 109.5
H25A C25 H25B 109.5
H25A C25 H25C 109.5
H25B C25 H25C 109.5
O7 N4 O6 119.5(6)
O7 N4 O8 120.6(6)
O8 N4 O6 119.9(6)

loop_
_geom_bond_atom_site_label_1
_geom_bond_atom_site_label_2
_geom_bond_distance
U1 O1 1.784(4)
U1 O2 1.783(4)
U1 O3 2.199(4)
U1 O4 2.428(4)
U1 O5 2.449(4)
U1 N1 2.604(5)
U1 N2 2.486(4)
O3 C22 1.318(6)
O4 H4 0.92(9)
O4 C23 1.427(9)
O5 H5 0.854(9)
O5 C24 1.461(9)
N1 C1 1.329(7)
N1 C9 1.372(7)
N2 C8 1.413(6)
N2 C10 1.317(7)
N3 C14 1.363(6)
N3 C17 1.471(7)
N3 C18 1.458(7)
C1 H1 0.9300
C1 C2 1.402(8)
C2 H2 0.9300
C2 C3 1.362(10)
C3 H3 0.9300
C3 C4 1.431(8)
C4 C5 1.404(9)
C4 C9 1.421(7)
C5 H5A 0.9300
C5 C6 1.368(9)
C6 H6 0.9300
C6 C7 1.422(7)
C7 H7 0.9300
C7 C8 1.371(8)
C8 C9 1.428(7)
C10 H10 0.9300
C10 C11 1.411(7)
C11 C12 1.423(7)
C11 C22 1.436(7)
C12 H12 0.9300
C12 C13 1.367(7)
C13 C14 1.444(8)
C13 C15 1.501(7)
C14 C21 1.420(7)
C15 H15A 0.9700
C15 H15B 0.9700
C15 C16 1.521(8)
C16 H16A 0.9700
C16 H16B 0.9700
C16 C17 1.511(9)
C17 H17A 0.9700
C17 H17B 0.9700
C18 H18A 0.9700
C18 H18B 0.9700
C18 C19 1.497(8)
C19 H19A 0.9700
C19 H19B 0.9700
C19 C20 1.559(7)
C20 H20A 0.9700
C20 H20B 0.9700
C20 C21 1.505(8)
C21 C22 1.396(7)
C23 H23A 0.9600
C23 H23B 0.9600
C23 H23C 0.9600
C24 H24A 0.9600
C24 H24B 0.9600
C24 H24C 0.9600
O9 H9 0.8200
O9 C25 1.411(8)
C25 H25A 0.9600
C25 H25B 0.9600
C25 H25C 0.9600
O6 N4 1.261(7)
O7 N4 1.248(8)
O8 N4 1.253(8)

loop_
_geom_torsion_atom_site_label_1
_geom_torsion_atom_site_label_2
_geom_torsion_atom_site_label_3
_geom_torsion_atom_site_label_4
_geom_torsion
U1 O3 C22 C11 37.8(7)
U1 O3 C22 C21 -145.2(4)
U1 N1 C1 C2 165.7(4)
U1 N1 C9 C4 -164.3(4)
U1 N1 C9 C8 17.2(6)
U1 N2 C8 C7 156.2(4)
U1 N2 C8 C9 -23.1(6)
U1 N2 C10 C11 -21.9(7)
N1 C1 C2 C3 -2.3(9)
N2 C8 C9 N1 2.8(7)
N2 C8 C9 C4 -175.7(4)
N2 C10 C11 C12 177.4(5)
N2 C10 C11 C22 -9.5(8)
N3 C14 C21 C20 -2.3(7)
N3 C14 C21 C22 177.7(5)
N3 C18 C19 C20 -51.4(6)
C1 N1 C9 C4 3.5(8)
C1 N1 C9 C8 -175.0(5)
C1 C2 C3 C4 2.4(8)
C2 C3 C4 C5 179.3(5)
C2 C3 C4 C9 0.2(8)
C3 C4 C5 C6 -178.9(5)
C3 C4 C9 N1 -3.2(8)
C3 C4 C9 C8 175.3(5)
C4 C5 C6 C7 2.5(8)
C5 C4 C9 N1 177.6(5)
C5 C4 C9 C8 -3.9(8)
C5 C6 C7 C8 -1.5(8)
C6 C7 C8 N2 178.4(5)
C6 C7 C8 C9 -2.3(8)
C7 C8 C9 N1 -176.5(5)
C7 C8 C9 C4 4.9(7)
C8 N2 C10 C11 168.8(5)
C9 N1 C1 C2 -0.7(8)
C9 C4 C5 C6 0.2(8)
C10 N2 C8 C7 -33.9(7)
C10 N2 C8 C9 146.8(5)
C10 C11 C12 C13 172.9(5)
C10 C11 C22 O3 6.8(7)
C10 C11 C22 C21 -170.1(5)
C11 C12 C13 C14 -3.1(8)
C11 C12 C13 C15 178.4(5)
C12 C11 C22 O3 180.0(4)
C12 C11 C22 C21 3.1(7)
C12 C13 C14 N3 -175.3(5)
C12 C13 C14 C21 4.4(8)
C12 C13 C15 C16 143.8(5)
C13 C14 C21 C20 178.0(5)
C13 C14 C21 C22 -1.9(7)
C13 C15 C16 C17 56.4(6)
C14 N3 C17 C16 17.5(8)
C14 N3 C18 C19 26.1(7)
C14 C13 C15 C16 -34.7(7)
C14 C21 C22 O3 -178.7(4)
C14 C21 C22 C11 -1.8(7)
C15 C13 C14 N3 3.3(7)
C15 C13 C14 C21 -177.1(5)
C15 C16 C17 N3 -48.6(6)
C17 N3 C14 C13 6.2(8)
C17 N3 C14 C21 -173.5(5)
C17 N3 C18 C19 -157.6(5)
C18 N3 C14 C13 -177.9(5)
C18 N3 C14 C21 2.5(8)
C18 N3 C17 C16 -158.7(5)
C18 C19 C20 C21 50.1(6)
C19 C20 C21 C14 -24.7(7)
C19 C20 C21 C22 155.3(5)
C20 C21 C22 O3 1.3(7)
C20 C21 C22 C11 178.2(5)
C22 C11 C12 C13 -0.6(8)
